data_4120109
loop_
_publ_author_name
'Xiangcheng Pan'
'Anne-Laure Vallet'
'St\'ephane Schweizer'
'Karim Dahbi'
'Bernard Delpech'
'Nicolas Blanchard'
'Bernadette Graff'
'Steven J. Geib'
'Dennis P. Curran'
'Jacques Lalev\'ee'
'Emmanuel Lac\^ote'

_publ_section_title
;
 Mechanistic and Preparative Studies of Radical Chain Homolytic
 Substitution Reactions of N-Heterocyclic Carbene Boranes and Disulfides
;
_journal_name_full 'Journal of the American Chemical Society'
_journal_page_first 10484
_journal_page_last 10491
_journal_paper_doi 10.1021/ja403627k
_journal_volume 135
_journal_year 2013
_chemical_formula_sum 'C12 H14 B N3 S2'
_chemical_formula_weight 275.19
_chemical_name_systematic
; 
 ? 
;
_space_group_IT_number 14
_symmetry_cell_setting monoclinic
_symmetry_space_group_name_Hall '-P 2yn'
_symmetry_space_group_name_H-M 'P 1 21/n 1'
_atom_sites_solution_hydrogens geom
_atom_sites_solution_primary direct
_atom_sites_solution_secondary difmap
_audit_creation_method SHELXL-97
_cell_angle_alpha 90.00
_cell_angle_beta 96.216(8)
_cell_angle_gamma 90.00
_cell_formula_units_Z 4
_cell_length_a 8.6258(18)
_cell_length_b 8.0293(17)
_cell_length_c 19.050(4)
_cell_measurement_reflns_used 8052
_cell_measurement_temperature 100(2)
_cell_measurement_theta_max 67.963
_cell_measurement_theta_min 4.658
_cell_volume 1311.6(5)
_computing_cell_refinement 'Bruker SAINT'
_computing_data_collection 'Bruker APEX2'
_computing_data_reduction 'Bruker SAINT'
_computing_molecular_graphics 'Bruker SHELXTL'
_computing_publication_material 'Bruker SHELXTL'
_computing_structure_refinement 'SHELXL-97 (Sheldrick, 2008)'
_computing_structure_solution 'SHELXS-97 (Sheldrick, 2008)'
_diffrn_ambient_temperature 100(2)
_diffrn_measured_fraction_theta_full 0.984
_diffrn_measured_fraction_theta_max 0.984
_diffrn_measurement_device_type 'Bruker APEX-II CCD'
_diffrn_measurement_method '\f and \w scans'
_diffrn_radiation_monochromator graphite
_diffrn_radiation_source 'fine-focus sealed tube'
_diffrn_radiation_type CuK\a
_diffrn_radiation_wavelength 1.54178
_diffrn_reflns_av_R_equivalents 0.1656
_diffrn_reflns_av_sigmaI/netI 0.2606
_diffrn_reflns_limit_h_max 10
_diffrn_reflns_limit_h_min -10
_diffrn_reflns_limit_k_max 9
_diffrn_reflns_limit_k_min -8
_diffrn_reflns_limit_l_max 22
_diffrn_reflns_limit_l_min -22
_diffrn_reflns_number 10398
_diffrn_reflns_theta_full 68.42
_diffrn_reflns_theta_max 68.42
_diffrn_reflns_theta_min 5.43
_exptl_absorpt_coefficient_mu 3.534
_exptl_absorpt_correction_T_max 0.8716
_exptl_absorpt_correction_T_min 0.5240
_exptl_absorpt_correction_type multi-scan
_exptl_absorpt_process_details 'Bruker Sadabs'
_exptl_crystal_colour colorless
_exptl_crystal_density_diffrn 1.394
_exptl_crystal_description plate
_exptl_crystal_F_000 576
_exptl_crystal_size_max 0.21
_exptl_crystal_size_mid 0.20
_exptl_crystal_size_min 0.04
_refine_diff_density_max 1.537
_refine_diff_density_min -1.745
_refine_diff_density_rms 0.258
_refine_ls_extinction_method none
_refine_ls_goodness_of_fit_ref 1.772
_refine_ls_hydrogen_treatment mixed
_refine_ls_matrix_type full
_refine_ls_number_parameters 171
_refine_ls_number_reflns 2365
_refine_ls_number_restraints 2
_refine_ls_restrained_S_all 1.771
_refine_ls_R_factor_all 0.2463
_refine_ls_R_factor_gt 0.0549
_refine_ls_shift/su_max 0.006
_refine_ls_shift/su_mean 0.001
_refine_ls_structure_factor_coef Fsqd
_refine_ls_weighting_details 'calc w=1/[\s^2^(Fo^2^)+(0.0780P)^2^+0.0000P] where P=(Fo^2^+2Fc^2^)/3'
_refine_ls_weighting_scheme calc
_refine_ls_wR_factor_gt 0.1792
_refine_ls_wR_factor_ref 0.2047
_reflns_number_gt 1609
_reflns_number_total 2365
_reflns_threshold_expression >2sigma(I)
_cod_data_source_file ja403627k_si_002.cif
_cod_data_source_block xp_98_17_0m
_cod_original_cell_volume 1311.7(5)
_cod_original_sg_symbol_H-M 'P 21/n'
_cod_database_code 4120109

loop_
_symmetry_equiv_pos_as_xyz
'x, y, z'
'-x+1/2, y+1/2, -z+1/2'
'-x, -y, -z'
'x-1/2, -y-1/2, z-1/2'

loop_
_atom_site_label
_atom_site_type_symbol
_atom_site_fract_x
_atom_site_fract_y
_atom_site_fract_z
_atom_site_U_iso_or_equiv
_atom_site_adp_type
_atom_site_occupancy
_atom_site_symmetry_multiplicity
_atom_site_calc_flag
_atom_site_refinement_flags
B B 0.8162(3) 0.4556(5) 0.19066(18) 0.0190(8) Uani 1 1 d D
H0A H 0.824(4) 0.364(4) 0.2357(14) 0.036(7) Uiso 1 1 d D
H0B H 0.912(3) 0.556(4) 0.2022(17) 0.036(7) Uiso 1 1 d D
S1 S 0.41953(8) 0.72480(11) 0.13234(4) 0.0195(3) Uani 1 1 d .
N1 N 0.7413(3) 0.2247(3) 0.09366(13) 0.0183(7) Uani 1 1 d .
C1 C 0.8373(3) 0.3442(4) 0.12324(16) 0.0178(7) Uani 1 1 d .
S2 S 0.70127(8) 0.68842(11) 0.05717(4) 0.0221(3) Uani 1 1 d .
N2 N 0.9609(3) 0.3430(4) 0.08519(13) 0.0179(6) Uani 1 1 d .
C2 C 0.8023(3) 0.1527(4) 0.03681(15) 0.0214(8) Uani 1 1 d .
H2A H 0.7548 0.0685 0.0067 0.026 Uiso 1 1 calc R
N3 N 0.6514(2) 0.5441(4) 0.18179(12) 0.0175(7) Uani 1 1 d .
C3 C 0.9419(4) 0.2246(4) 0.03217(16) 0.0226(8) Uani 1 1 d .
H3A H 1.0132 0.1990 -0.0009 0.027 Uiso 1 1 calc R
C4 C 0.5922(3) 0.1782(5) 0.11820(17) 0.0263(9) Uani 1 1 d .
H4A H 0.5740 0.2467 0.1591 0.039 Uiso 1 1 calc R
H4B H 0.5949 0.0604 0.1317 0.039 Uiso 1 1 calc R
H4C H 0.5079 0.1965 0.0802 0.039 Uiso 1 1 calc R
C5 C 1.0966(3) 0.4523(5) 0.09712(15) 0.0247(8) Uani 1 1 d .
H5A H 1.0847 0.5258 0.1372 0.037 Uiso 1 1 calc R
H5B H 1.1051 0.5196 0.0548 0.037 Uiso 1 1 calc R
H5C H 1.1910 0.3848 0.1073 0.037 Uiso 1 1 calc R
C6 C 0.6048(3) 0.6412(5) 0.12634(15) 0.0205(7) Uani 1 1 d .
C7 C 0.4090(3) 0.6301(4) 0.21377(15) 0.0177(7) Uani 1 1 d .
C8 C 0.2914(3) 0.6420(4) 0.25819(15) 0.0209(8) Uani 1 1 d .
H8A H 0.2016 0.7087 0.2458 0.025 Uiso 1 1 calc R
C9 C 0.3094(3) 0.5541(4) 0.32061(16) 0.0229(8) Uani 1 1 d .
H9A H 0.2305 0.5595 0.3517 0.027 Uiso 1 1 calc R
C10 C 0.4409(3) 0.4578(4) 0.33879(15) 0.0188(7) Uani 1 1 d .
H10A H 0.4498 0.3972 0.3819 0.023 Uiso 1 1 calc R
C11 C 0.5594(3) 0.4481(4) 0.29570(15) 0.0184(7) Uani 1 1 d .
H11A H 0.6499 0.3832 0.3091 0.022 Uiso 1 1 calc R
C12 C 0.5432(3) 0.5352(4) 0.23237(15) 0.0179(8) Uani 1 1 d .

loop_
_atom_site_aniso_label
_atom_site_aniso_U_11
_atom_site_aniso_U_22
_atom_site_aniso_U_33
_atom_site_aniso_U_23
_atom_site_aniso_U_13
_atom_site_aniso_U_12
B 0.0168(13) 0.019(2) 0.0213(17) 0.0006(15) 0.0003(11) 0.0022(18)
S1 0.0185(4) 0.0223(7) 0.0178(5) 0.0044(3) 0.0026(3) 0.0035(4)
N1 0.0214(11) 0.0147(17) 0.0188(14) 0.0022(11) 0.0019(10) -0.0020(13)
C1 0.0180(12) 0.0079(16) 0.0268(16) 0.0053(14) -0.0016(12) 0.0005(15)
S2 0.0252(4) 0.0233(6) 0.0189(5) 0.0048(3) 0.0072(3) 0.0008(4)
N2 0.0214(11) 0.0156(16) 0.0170(13) 0.0008(11) 0.0034(10) -0.0033(14)
C2 0.0295(14) 0.0184(19) 0.0154(15) -0.0004(13) -0.0016(12) -0.0031(18)
N3 0.0165(10) 0.0174(17) 0.0189(14) -0.0003(10) 0.0035(9) 0.0014(13)
C3 0.0303(16) 0.024(2) 0.0137(16) -0.0004(13) 0.0024(13) 0.0072(18)
C4 0.0212(13) 0.025(2) 0.0331(18) -0.0019(15) 0.0053(14) -0.0011(17)
C5 0.0222(12) 0.029(2) 0.0230(17) 0.0017(14) 0.0039(11) -0.0107(18)
C6 0.0188(12) 0.0213(19) 0.0211(15) -0.0002(13) 0.0004(11) -0.0022(16)
C7 0.0191(12) 0.0175(17) 0.0165(15) -0.0025(13) 0.0022(11) 0.0016(16)
C8 0.0188(12) 0.0202(19) 0.0237(17) -0.0012(15) 0.0024(12) -0.0022(16)
C9 0.0243(12) 0.021(2) 0.0240(17) -0.0076(14) 0.0062(11) -0.0072(17)
C10 0.0287(13) 0.0108(17) 0.0170(16) 0.0004(12) 0.0036(12) -0.0016(17)
C11 0.0191(11) 0.0151(18) 0.0202(16) 0.0002(14) -0.0020(11) -0.0058(16)
C12 0.0165(11) 0.017(2) 0.0197(16) -0.0059(13) 0.0002(11) 0.0002(15)

loop_
_atom_type_symbol
_atom_type_description
_atom_type_scat_dispersion_real
_atom_type_scat_dispersion_imag
_atom_type_scat_source
C C 0.0181 0.0091 'International Tables Vol C Tables 4.2.6.8 and 6.1.1.4'
H H 0.0000 0.0000 'International Tables Vol C Tables 4.2.6.8 and 6.1.1.4'
B B 0.0090 0.0039 'International Tables Vol C Tables 4.2.6.8 and 6.1.1.4'
N N 0.0311 0.0180 'International Tables Vol C Tables 4.2.6.8 and 6.1.1.4'
S S 0.3331 0.5567 'International Tables Vol C Tables 4.2.6.8 and 6.1.1.4'

loop_
_geom_angle_atom_site_label_1
_geom_angle_atom_site_label_2
_geom_angle_atom_site_label_3
_geom_angle
N3 B C1 110.3(2)
N3 B H0A 110.6(17)
C1 B H0A 104.1(19)
N3 B H0B 108.7(16)
C1 B H0B 113.8(16)
H0A B H0B 109(2)
C7 S1 C6 91.53(14)
C1 N1 C2 110.9(3)
C1 N1 C4 124.7(3)
C2 N1 C4 124.5(3)
N1 C1 N2 104.8(3)
N1 C1 B 128.1(3)
N2 C1 B 127.0(3)
C1 N2 C3 111.0(3)
C1 N2 C5 125.3(3)
C3 N2 C5 123.8(3)
C3 C2 N1 106.9(3)
C3 C2 H2A 126.5
N1 C2 H2A 126.5
C6 N3 C12 113.8(2)
C6 N3 B 122.4(3)
C12 N3 B 123.8(2)
C2 C3 N2 106.4(3)
C2 C3 H3A 126.8
N2 C3 H3A 126.8
N1 C4 H4A 109.5
N1 C4 H4B 109.5
H4A C4 H4B 109.5
N1 C4 H4C 109.5
H4A C4 H4C 109.5
H4B C4 H4C 109.5
N2 C5 H5A 109.5
N2 C5 H5B 109.5
H5A C5 H5B 109.5
N2 C5 H5C 109.5
H5A C5 H5C 109.5
H5B C5 H5C 109.5
N3 C6 S2 128.3(2)
N3 C6 S1 111.7(2)
S2 C6 S1 119.95(18)
C8 C7 C12 121.4(3)
C8 C7 S1 128.6(2)
C12 C7 S1 110.0(2)
C9 C8 C7 117.9(3)
C9 C8 H8A 121.1
C7 C8 H8A 121.1
C8 C9 C10 121.0(3)
C8 C9 H9A 119.5
C10 C9 H9A 119.5
C11 C10 C9 121.5(3)
C11 C10 H10A 119.3
C9 C10 H10A 119.3
C10 C11 C12 118.5(2)
C10 C11 H11A 120.8
C12 C11 H11A 120.8
C11 C12 C7 119.8(3)
C11 C12 N3 127.3(2)
C7 C12 N3 112.9(3)

loop_
_geom_bond_atom_site_label_1
_geom_bond_atom_site_label_2
_geom_bond_distance
B N3 1.581(4)
B C1 1.592(5)
B H0A 1.13(3)
B H0B 1.16(3)
S1 C7 1.739(3)
S1 C6 1.749(3)
N1 C1 1.350(4)
N1 C2 1.381(4)
N1 C4 1.463(3)
C1 N2 1.353(4)
S2 C6 1.676(3)
N2 C3 1.384(4)
N2 C5 1.461(4)
C2 C3 1.347(4)
C2 H2A 0.9500
N3 C6 1.339(4)
N3 C12 1.414(4)
C3 H3A 0.9500
C4 H4A 0.9800
C4 H4B 0.9800
C4 H4C 0.9800
C5 H5A 0.9800
C5 H5B 0.9800
C5 H5C 0.9800
C7 C8 1.393(4)
C7 C12 1.399(4)
C8 C9 1.377(4)
C8 H8A 0.9500
C9 C10 1.385(4)
C9 H9A 0.9500
C10 C11 1.381(4)
C10 H10A 0.9500
C11 C12 1.388(4)
C11 H11A 0.9500
